data_4133600
loop_
_publ_author_name
'Konishi, Akihito'
'Okada, Yui'
'Kishi, Ryohei'
'Nakano, Masayoshi'
'Yasuda, Makoto'

_publ_section_title
;
 Enhancement of Antiaromatic Character via Additional Benzoannulation into
 Dibenzo[ a, f]pentalene: Syntheses and Properties of Benzo[
 a]naphtho[2,1- f]pentalene and Dinaphtho[2,1- a, f]pentalene.
;
_journal_issue 1
_journal_name_full 'Journal of the American Chemical Society'
_journal_page_first 560
_journal_page_last 571
_journal_paper_doi 10.1021/jacs.8b11530
_journal_volume 141
_journal_year 2019
_chemical_absolute_configuration 'CHOOSE rm ad rmad syn or unk'
_chemical_formula_moiety 'C42 H34'
_chemical_formula_sum 'C42 H34'
_chemical_formula_weight 538.73
_space_group_crystal_system orthorhombic
_space_group_IT_number 33
_space_group_name_Hall 'P 2c -2n'
_space_group_name_H-M_alt 'P n a 21'
_atom_sites_solution_hydrogens geom
_atom_sites_solution_primary direct
_atom_sites_solution_secondary difmap
_cell_angle_alpha 90.0000
_cell_angle_beta 90.0000
_cell_angle_gamma 90.0000
_cell_formula_units_Z 4
_cell_length_a 8.14110(15)
_cell_length_b 25.1404(5)
_cell_length_c 14.1594(3)
_cell_measurement_reflns_used 30832
_cell_measurement_temperature 123
_cell_measurement_theta_max 68.25
_cell_measurement_theta_min 3.12
_cell_volume 2898.01(10)
_computing_cell_refinement 'RAPID AUTO'
_computing_data_collection 'RAPID AUTO (Rigaku, ????)'
_computing_data_reduction 'RAPID AUTO'
_computing_molecular_graphics 'CrystalStructure 4.2.1'
_computing_publication_material 'CrystalStructure 4.2.1 (Rigaku, 2016)'
_computing_structure_refinement 'SHELXL97 (Sheldrick, 2008)'
_computing_structure_solution 'Superflip (Palatinus, et al., 2007)'
_diffrn_ambient_temperature 123
_diffrn_detector_area_resol_mean 10.000
_diffrn_measured_fraction_theta_full 1.000
_diffrn_measured_fraction_theta_max 1.000
_diffrn_measurement_device_type 'Rigaku R-AXIS RAPID'
_diffrn_measurement_method \w
_diffrn_radiation_type 'Cu K\a'
_diffrn_radiation_wavelength 1.54187
_diffrn_reflns_av_R_equivalents 0.0629
_diffrn_reflns_Laue_measured_fraction_full 0.000
_diffrn_reflns_Laue_measured_fraction_max 0.000
_diffrn_reflns_limit_h_max 9
_diffrn_reflns_limit_h_min -9
_diffrn_reflns_limit_k_max 29
_diffrn_reflns_limit_k_min -30
_diffrn_reflns_limit_l_max 17
_diffrn_reflns_limit_l_min -16
_diffrn_reflns_number 42408
_diffrn_reflns_point_group_measured_fraction_full 0.000
_diffrn_reflns_point_group_measured_fraction_max 0.000
_diffrn_reflns_theta_full 68.250
_diffrn_reflns_theta_max 68.250
_diffrn_reflns_theta_min 3.516
_diffrn_standards_number 0
_exptl_absorpt_coefficient_mu 0.524
_exptl_absorpt_correction_T_max 0.949
_exptl_absorpt_correction_T_min 0.808
_exptl_absorpt_correction_type multi-scan
_exptl_absorpt_process_details 'ABSCOR (Rigaku, 1995)'
_exptl_crystal_colour black
_exptl_crystal_density_diffrn 1.235
_exptl_crystal_density_method 'not measured'
_exptl_crystal_description platelet
_exptl_crystal_F_000 1144.00
_exptl_crystal_size_max 0.200
_exptl_crystal_size_mid 0.200
_exptl_crystal_size_min 0.100
_refine_diff_density_max 0.31
_refine_diff_density_min -0.37
_refine_ls_abs_structure_details 'Flack, H. D. (1983), Acta Cryst. A39, 876-881.  2517 Friedel Pairs'
_refine_ls_abs_structure_Flack 1(3)
_refine_ls_extinction_method none
_refine_ls_goodness_of_fit_ref 1.122
_refine_ls_hydrogen_treatment constr
_refine_ls_number_parameters 379
_refine_ls_number_reflns 5284
_refine_ls_number_restraints 1
_refine_ls_R_factor_all 0.1120
_refine_ls_R_factor_gt 0.0654
_refine_ls_shift/su_max 0.000
_refine_ls_structure_factor_coef Fsqd
_refine_ls_weighting_details 'w = 1/[\s^2^(Fo^2^)+(0.0951P)^2^+1.4436P] where P=(Fo^2^+2Fc^2^)/3'
_refine_ls_weighting_scheme calc
_refine_ls_wR_factor_gt 0.1515
_refine_ls_wR_factor_ref 0.2054
_reflns_number_gt 3390
_reflns_number_total 5284
_reflns_threshold_expression F^2^>2.0\s(F^2^)
_cod_data_source_file ja8b11530_si_003.cif
_cod_data_source_block AK160905
_cod_depositor_comments
;
The following automatic conversions were performed:

data name '_atom_site_symetry_multiplicity' was replaced with
'_atom_site_symmetry_multiplicity' as specified in the replacement
file
'/home/saulius/struct/COD-crude-data/automatic-downloads/DataCite-retrospective/ACS/depositions/lib/lists/replacement-tags.lst'.

Automatic conversion script
Id: cif_correct_tags 6909 2019-04-08 15:41:33Z antanas 
;
_cod_original_cell_volume 2898.01(9)
_cod_database_code 4133600

loop_
_space_group_symop_id
_space_group_symop_operation_xyz
1 +X,+Y,+Z
2 -X,-Y,1/2+Z
3 1/2-X,1/2+Y,1/2+Z
4 1/2+X,1/2-Y,+Z

loop_
_atom_site_label
_atom_site_type_symbol
_atom_site_fract_x
_atom_site_fract_y
_atom_site_fract_z
_atom_site_U_iso_or_equiv
_atom_site_adp_type
_atom_site_occupancy
_atom_site_symmetry_multiplicity
_atom_site_calc_flag
_atom_site_refinement_flags
C1 C 0.9689(5) 0.38034(17) 0.5255(3) 0.0355(10) Uani 1 1 d .
C2 C 1.0884(5) 0.34425(17) 0.5677(3) 0.0346(10) Uani 1 1 d .
C3 C 1.1408(5) 0.33796(18) 0.6629(3) 0.0344(10) Uani 1 1 d .
C4 C 1.0748(6) 0.36646(18) 0.7401(3) 0.0389(11) Uani 1 1 d .
H4 H 0.9916 0.3922 0.7291 0.047 Uiso 1 1 calc R
C5 C 1.1290(6) 0.35765(18) 0.8311(4) 0.0413(11) Uani 1 1 d .
H5 H 1.0818 0.3769 0.8821 0.050 Uiso 1 1 calc R
C6 C 1.2539(6) 0.32024(18) 0.8484(4) 0.0431(11) Uani 1 1 d .
H6 H 1.2933 0.3153 0.9109 0.052 Uiso 1 1 calc R
C7 C 1.3192(6) 0.2909(2) 0.7762(4) 0.0450(12) Uani 1 1 d .
H7 H 1.4020 0.2654 0.7893 0.054 Uiso 1 1 calc R
C8 C 1.2645(6) 0.29824(18) 0.6822(3) 0.0359(10) Uani 1 1 d .
C9 C 1.3257(6) 0.26663(18) 0.6077(3) 0.0436(12) Uani 1 1 d .
H9 H 1.4098 0.2416 0.6214 0.052 Uiso 1 1 calc R
C10 C 1.2698(6) 0.27021(17) 0.5163(4) 0.0395(11) Uani 1 1 d .
H10 H 1.3102 0.2472 0.4685 0.047 Uiso 1 1 calc R
C11 C 1.1494(5) 0.30946(17) 0.4957(3) 0.0343(10) Uani 1 1 d .
C12 C 1.0627(5) 0.32155(16) 0.4100(3) 0.0325(10) Uani 1 1 d .
C13 C 1.0512(6) 0.31015(17) 0.3137(3) 0.0353(11) Uani 1 1 d .
C14 C 1.1391(6) 0.27502(17) 0.2536(3) 0.0368(11) Uani 1 1 d .
H14 H 1.2260 0.2540 0.2782 0.044 Uiso 1 1 calc R
C15 C 1.0988(6) 0.27159(18) 0.1611(3) 0.0380(11) Uani 1 1 d .
H15 H 1.1593 0.2480 0.1218 0.046 Uiso 1 1 calc R
C16 C 0.9682(6) 0.30214(17) 0.1201(3) 0.0356(10) Uani 1 1 d .
C17 C 0.9285(6) 0.29554(19) 0.0245(3) 0.0420(12) Uani 1 1 d .
H17 H 0.9901 0.2710 -0.0123 0.050 Uiso 1 1 calc R
C18 C 0.8024(6) 0.32367(19) -0.0179(3) 0.0435(12) Uani 1 1 d .
H18 H 0.7757 0.3183 -0.0826 0.052 Uiso 1 1 calc R
C19 C 0.7149(6) 0.36046(19) 0.0374(3) 0.0410(11) Uani 1 1 d .
H19 H 0.6283 0.3803 0.0095 0.049 Uiso 1 1 calc R
C20 C 0.7520(6) 0.36824(18) 0.1308(3) 0.0354(10) Uani 1 1 d .
H20 H 0.6914 0.3937 0.1660 0.042 Uiso 1 1 calc R
C21 C 0.8778(5) 0.33935(17) 0.1758(3) 0.0328(10) Uani 1 1 d .
C22 C 0.9214(5) 0.34443(17) 0.2740(3) 0.0316(10) Uani 1 1 d .
C23 C 0.8609(5) 0.37829(16) 0.3455(3) 0.0318(10) Uani 1 1 d .
C24 C 0.9487(5) 0.36461(17) 0.4307(3) 0.0358(11) Uani 1 1 d .
C25 C 0.8972(5) 0.43053(16) 0.5640(3) 0.0334(10) Uani 1 1 d .
C26 C 1.0044(5) 0.47446(16) 0.5723(3) 0.0338(10) Uani 1 1 d .
C27 C 0.9356(6) 0.52465(18) 0.5883(3) 0.0369(10) Uani 1 1 d .
H27 H 1.0059 0.5547 0.5923 0.044 Uiso 1 1 calc R
C28 C 0.7667(6) 0.53167(18) 0.5986(3) 0.0380(11) Uani 1 1 d .
C29 C 0.6652(6) 0.48715(18) 0.5956(3) 0.0394(11) Uani 1 1 d .
H29 H 0.5505 0.4913 0.6056 0.047 Uiso 1 1 calc R
C30 C 0.7286(5) 0.43648(17) 0.5781(3) 0.0351(10) Uani 1 1 d .
C31 C 1.1860(5) 0.46970(18) 0.5643(4) 0.0406(11) Uani 1 1 d .
H31A H 1.2133 0.4397 0.5229 0.049 Uiso 1 1 calc R
H31B H 1.2332 0.4637 0.6270 0.049 Uiso 1 1 calc R
H31C H 1.2310 0.5026 0.5375 0.049 Uiso 1 1 calc R
C32 C 0.6143(6) 0.38871(18) 0.5812(4) 0.0451(12) Uani 1 1 d .
H32A H 0.6703 0.3577 0.5544 0.054 Uiso 1 1 calc R
H32B H 0.5152 0.3964 0.5444 0.054 Uiso 1 1 calc R
H32C H 0.5838 0.3813 0.6468 0.054 Uiso 1 1 calc R
C33 C 0.6968(6) 0.58645(18) 0.6112(4) 0.0489(13) Uani 1 1 d .
H33A H 0.7349 0.6013 0.6713 0.059 Uiso 1 1 calc R
H33B H 0.5766 0.5845 0.6114 0.059 Uiso 1 1 calc R
H33C H 0.7333 0.6093 0.5592 0.059 Uiso 1 1 calc R
C34 C 0.7331(5) 0.42047(16) 0.3384(3) 0.0314(9) Uani 1 1 d .
C35 C 0.7822(5) 0.47421(16) 0.3354(3) 0.0330(10) Uani 1 1 d .
C36 C 0.6615(5) 0.51368(16) 0.3337(3) 0.0329(10) Uani 1 1 d .
H36 H 0.6941 0.5499 0.3306 0.039 Uiso 1 1 calc R
C37 C 0.4960(5) 0.50156(19) 0.3364(4) 0.0357(10) Uani 1 1 d .
C38 C 0.4492(5) 0.44825(17) 0.3391(4) 0.0372(10) Uani 1 1 d .
H38 H 0.3358 0.4395 0.3403 0.045 Uiso 1 1 calc R
C39 C 0.5657(5) 0.40752(15) 0.3401(3) 0.0321(9) Uani 1 1 d .
C40 C 0.9602(5) 0.48929(18) 0.3322(4) 0.0393(11) Uani 1 1 d .
H40A H 0.9754 0.5188 0.2877 0.047 Uiso 1 1 calc R
H40B H 1.0253 0.4587 0.3114 0.047 Uiso 1 1 calc R
H40C H 0.9963 0.5003 0.3952 0.047 Uiso 1 1 calc R
C41 C 0.3683(6) 0.54558(18) 0.3354(4) 0.0413(11) Uani 1 1 d .
H41A H 0.3102 0.5462 0.3960 0.050 Uiso 1 1 calc R
H41B H 0.2895 0.5391 0.2843 0.050 Uiso 1 1 calc R
H41C H 0.4226 0.5799 0.3252 0.050 Uiso 1 1 calc R
C42 C 0.5095(5) 0.35003(17) 0.3413(4) 0.0411(11) Uani 1 1 d .
H42A H 0.5671 0.3308 0.3916 0.049 Uiso 1 1 calc R
H42B H 0.5342 0.3335 0.2802 0.049 Uiso 1 1 calc R
H42C H 0.3909 0.3486 0.3528 0.049 Uiso 1 1 calc R

loop_
_atom_site_aniso_label
_atom_site_aniso_U_11
_atom_site_aniso_U_22
_atom_site_aniso_U_33
_atom_site_aniso_U_23
_atom_site_aniso_U_13
_atom_site_aniso_U_12
C1 0.032(2) 0.036(2) 0.038(3) -0.001(2) 0.004(2) 0.0036(19)
C2 0.034(2) 0.035(2) 0.035(3) 0.002(2) 0.000(2) 0.0007(19)
C3 0.032(2) 0.035(2) 0.036(3) 0.002(2) 0.001(2) 0.0035(19)
C4 0.042(3) 0.038(2) 0.037(3) 0.004(2) 0.004(2) 0.003(2)
C5 0.045(3) 0.042(3) 0.036(3) -0.002(2) 0.000(2) -0.003(2)
C6 0.050(3) 0.043(3) 0.036(3) 0.008(2) -0.002(2) 0.002(2)
C7 0.050(3) 0.043(3) 0.042(3) 0.004(2) -0.001(2) 0.002(2)
C8 0.034(2) 0.035(2) 0.038(3) 0.006(2) 0.000(2) 0.005(2)
C9 0.049(3) 0.043(3) 0.040(3) 0.002(2) -0.001(2) 0.012(2)
C10 0.038(3) 0.031(2) 0.050(3) 0.002(2) 0.000(2) 0.003(2)
C11 0.032(2) 0.030(2) 0.040(3) 0.001(2) 0.001(2) 0.0035(18)
C12 0.034(2) 0.030(2) 0.033(3) 0.0002(19) 0.004(2) 0.0021(18)
C13 0.034(2) 0.031(2) 0.040(3) 0.0027(19) 0.003(2) 0.0009(19)
C14 0.035(3) 0.032(2) 0.043(3) 0.001(2) 0.006(2) 0.0044(19)
C15 0.033(3) 0.040(3) 0.041(3) 0.002(2) 0.001(2) 0.002(2)
C16 0.040(2) 0.033(2) 0.034(3) -0.0001(19) 0.004(2) 0.003(2)
C17 0.046(3) 0.043(3) 0.037(3) -0.005(2) 0.005(2) -0.001(2)
C18 0.045(3) 0.051(3) 0.034(3) -0.002(2) -0.001(2) -0.002(2)
C19 0.043(3) 0.042(3) 0.038(3) 0.006(2) -0.003(2) -0.001(2)
C20 0.035(2) 0.035(2) 0.036(3) 0.0059(19) 0.002(2) -0.002(2)
C21 0.033(2) 0.034(2) 0.031(3) -0.0003(19) 0.0027(19) -0.0037(19)
C22 0.028(2) 0.033(2) 0.034(3) 0.0035(19) -0.0006(19) 0.0004(18)
C23 0.022(2) 0.035(2) 0.038(3) 0.006(2) 0.002(2) 0.0071(17)
C24 0.029(2) 0.036(2) 0.043(3) -0.003(2) -0.002(2) -0.0016(19)
C25 0.025(2) 0.035(2) 0.041(3) -0.001(2) 0.000(2) 0.0053(18)
C26 0.031(2) 0.035(2) 0.035(3) -0.005(2) 0.000(2) 0.0015(19)
C27 0.033(2) 0.037(2) 0.040(3) 0.001(2) 0.004(2) 0.0023(19)
C28 0.039(3) 0.039(3) 0.036(3) 0.000(2) 0.002(2) 0.007(2)
C29 0.039(3) 0.040(2) 0.039(3) 0.000(2) 0.004(2) -0.001(2)
C30 0.028(2) 0.038(2) 0.039(3) 0.000(2) 0.006(2) 0.0014(19)
C31 0.032(3) 0.041(3) 0.049(3) -0.001(2) 0.003(2) 0.004(2)
C32 0.036(3) 0.044(3) 0.055(3) -0.003(2) 0.004(2) -0.010(2)
C33 0.050(3) 0.039(3) 0.057(4) 0.003(2) 0.006(3) 0.010(2)
C34 0.024(2) 0.033(2) 0.038(2) -0.003(2) 0.005(2) 0.0042(17)
C35 0.033(2) 0.036(2) 0.029(2) 0.001(2) 0.003(2) -0.0025(18)
C36 0.028(2) 0.032(2) 0.038(3) -0.004(2) -0.003(2) 0.0011(17)
C37 0.032(2) 0.040(2) 0.035(2) 0.004(2) 0.005(2) 0.0033(18)
C38 0.028(2) 0.037(2) 0.047(3) -0.004(2) 0.003(2) 0.0006(19)
C39 0.030(2) 0.029(2) 0.037(2) -0.002(2) 0.002(2) -0.0024(17)
C40 0.029(2) 0.043(3) 0.045(3) 0.004(2) -0.004(2) -0.003(2)
C41 0.042(3) 0.040(3) 0.042(3) -0.003(2) 0.002(2) 0.010(2)
C42 0.040(3) 0.038(3) 0.045(3) -0.006(2) 0.001(2) -0.003(2)

loop_
_atom_type_symbol
_atom_type_description
_atom_type_scat_dispersion_real
_atom_type_scat_dispersion_imag
_atom_type_scat_source
C C 0.0181 0.0091
;
International Tables for Crystallography
(Vol. C, Tables 4.2.6.8 and 6.1.1.4)
;
H H 0.0000 0.0000
;
International Tables for Crystallography
(Vol. C, Table 6.1.1.4)
;

loop_
_geom_angle_atom_site_label_1
_geom_angle_atom_site_label_2
_geom_angle_atom_site_label_3
_geom_angle
C24 C1 C2 107.0(4)
C24 C1 C25 122.6(4)
C2 C1 C25 129.6(4)
C3 C2 C11 120.2(4)
C3 C2 C1 131.0(4)
C11 C2 C1 108.7(4)
C4 C3 C2 124.3(4)
C4 C3 C8 118.0(4)
C2 C3 C8 117.7(4)
C5 C4 C3 121.3(4)
C5 C4 H4 119.3
C3 C4 H4 119.3
C4 C5 C6 120.1(5)
C4 C5 H5 120.0
C6 C5 H5 120.0
C7 C6 C5 120.7(5)
C7 C6 H6 119.6
C5 C6 H6 119.6
C6 C7 C8 120.7(5)
C6 C7 H7 119.7
C8 C7 H7 119.7
C9 C8 C7 121.3(4)
C9 C8 C3 119.6(4)
C7 C8 C3 119.1(4)
C10 C9 C8 123.4(4)
C10 C9 H9 118.3
C8 C9 H9 118.3
C9 C10 C11 117.8(4)
C9 C10 H10 121.1
C11 C10 H10 121.1
C10 C11 C2 121.2(4)
C10 C11 C12 131.2(4)
C2 C11 C12 107.6(4)
C13 C12 C11 144.5(4)
C13 C12 C24 107.8(4)
C11 C12 C24 107.5(4)
C12 C13 C14 132.8(4)
C12 C13 C22 107.5(4)
C14 C13 C22 119.7(4)
C15 C14 C13 119.8(4)
C15 C14 H14 120.1
C13 C14 H14 120.1
C14 C15 C16 122.5(4)
C14 C15 H15 118.7
C16 C15 H15 118.7
C17 C16 C21 119.5(4)
C17 C16 C15 119.9(4)
C21 C16 C15 120.6(4)
C18 C17 C16 122.0(4)
C18 C17 H17 119.0
C16 C17 H17 119.0
C17 C18 C19 118.0(4)
C17 C18 H18 121.0
C19 C18 H18 121.0
C20 C19 C18 121.3(5)
C20 C19 H19 119.3
C18 C19 H19 119.3
C19 C20 C21 121.6(5)
C19 C20 H20 119.2
C21 C20 H20 119.2
C20 C21 C16 117.5(4)
C20 C21 C22 124.8(4)
C16 C21 C22 117.7(4)
C23 C22 C21 131.3(4)
C23 C22 C13 109.2(4)
C21 C22 C13 119.5(4)
C22 C23 C24 106.5(3)
C22 C23 C34 128.6(4)
C24 C23 C34 124.9(4)
C1 C24 C23 141.9(4)
C1 C24 C12 109.0(4)
C23 C24 C12 109.0(4)
C30 C25 C26 120.8(4)
C30 C25 C1 121.8(4)
C26 C25 C1 116.7(4)
C27 C26 C25 118.1(4)
C27 C26 C31 118.9(4)
C25 C26 C31 123.0(4)
C28 C27 C26 121.7(4)
C28 C27 H27 119.1
C26 C27 H27 119.1
C29 C28 C27 118.7(4)
C29 C28 C33 121.1(4)
C27 C28 C33 120.2(4)
C28 C29 C30 121.3(4)
C28 C29 H29 119.4
C30 C29 H29 119.4
C25 C30 C29 119.1(4)
C25 C30 C32 121.5(4)
C29 C30 C32 119.3(4)
C26 C31 H31A 109.5
C26 C31 H31B 109.5
H31A C31 H31B 109.5
C26 C31 H31C 109.5
H31A C31 H31C 109.5
H31B C31 H31C 109.5
C30 C32 H32A 109.5
C30 C32 H32B 109.5
H32A C32 H32B 109.5
C30 C32 H32C 109.5
H32A C32 H32C 109.5
H32B C32 H32C 109.5
C28 C33 H33A 109.5
C28 C33 H33B 109.5
H33A C33 H33B 109.5
C28 C33 H33C 109.5
H33A C33 H33C 109.5
H33B C33 H33C 109.5
C39 C34 C35 119.9(4)
C39 C34 C23 120.9(4)
C35 C34 C23 119.1(3)
C36 C35 C34 118.8(4)
C36 C35 C40 120.0(4)
C34 C35 C40 121.2(4)
C37 C36 C35 121.9(4)
C37 C36 H36 119.0
C35 C36 H36 119.0
C36 C37 C38 118.6(4)
C36 C37 C41 120.4(4)
C38 C37 C41 120.9(4)
C37 C38 C39 121.4(4)
C37 C38 H38 119.3
C39 C38 H38 119.3
C38 C39 C34 119.4(4)
C38 C39 C42 119.7(4)
C34 C39 C42 121.0(4)
C35 C40 H40A 109.5
C35 C40 H40B 109.5
H40A C40 H40B 109.5
C35 C40 H40C 109.5
H40A C40 H40C 109.5
H40B C40 H40C 109.5
C37 C41 H41A 109.5
C37 C41 H41B 109.5
H41A C41 H41B 109.5
C37 C41 H41C 109.5
H41A C41 H41C 109.5
H41B C41 H41C 109.5
C39 C42 H42A 109.5
C39 C42 H42B 109.5
H42A C42 H42B 109.5
C39 C42 H42C 109.5
H42A C42 H42C 109.5
H42B C42 H42C 109.5

loop_
_geom_bond_atom_site_label_1
_geom_bond_atom_site_label_2
_geom_bond_distance
C1 C24 1.409(6)
C1 C2 1.458(6)
C1 C25 1.493(6)
C2 C3 1.423(6)
C2 C11 1.431(6)
C3 C4 1.413(6)
C3 C8 1.445(6)
C4 C5 1.379(7)
C4 H4 0.9500
C5 C6 1.407(6)
C5 H5 0.9500
C6 C7 1.368(7)
C6 H6 0.9500
C7 C8 1.416(7)
C7 H7 0.9500
C8 C9 1.411(6)
C9 C10 1.375(7)
C9 H9 0.9500
C10 C11 1.421(6)
C10 H10 0.9500
C11 C12 1.436(6)
C12 C13 1.397(6)
C12 C24 1.456(6)
C13 C14 1.421(6)
C13 C22 1.475(6)
C14 C15 1.353(6)
C14 H14 0.9500
C15 C16 1.435(6)
C15 H15 0.9500
C16 C17 1.401(6)
C16 C21 1.428(6)
C17 C18 1.384(6)
C17 H17 0.9500
C18 C19 1.406(7)
C18 H18 0.9500
C19 C20 1.371(6)
C19 H19 0.9500
C20 C21 1.408(6)
C20 H20 0.9500
C21 C22 1.441(6)
C22 C23 1.412(6)
C23 C24 1.443(6)
C23 C34 1.489(5)
C25 C30 1.395(6)
C25 C26 1.412(6)
C26 C27 1.399(6)
C26 C31 1.487(6)
C27 C28 1.394(6)
C27 H27 0.9500
C28 C29 1.392(6)
C28 C33 1.501(6)
C29 C30 1.397(6)
C29 H29 0.9500
C30 C32 1.520(6)
C31 H31A 0.9800
C31 H31B 0.9800
C31 H31C 0.9800
C32 H32A 0.9800
C32 H32B 0.9800
C32 H32C 0.9800
C33 H33A 0.9800
C33 H33B 0.9800
C33 H33C 0.9800
C34 C39 1.402(5)
C34 C35 1.410(5)
C35 C36 1.397(6)
C35 C40 1.498(6)
C36 C37 1.382(6)
C36 H36 0.9500
C37 C38 1.394(6)
C37 C41 1.519(6)
C38 C39 1.395(6)
C38 H38 0.9500
C39 C42 1.516(6)
C40 H40A 0.9800
C40 H40B 0.9800
C40 H40C 0.9800
C41 H41A 0.9800
C41 H41B 0.9800
C41 H41C 0.9800
C42 H42A 0.9800
C42 H42B 0.9800
C42 H42C 0.9800

loop_
_geom_torsion_atom_site_label_1
_geom_torsion_atom_site_label_2
_geom_torsion_atom_site_label_3
_geom_torsion_atom_site_label_4
_geom_torsion
C24 C1 C2 C3 -172.1(5)
C25 C1 C2 C3 17.8(8)
C24 C1 C2 C11 4.5(5)
C25 C1 C2 C11 -165.7(4)
C11 C2 C3 C4 -173.0(4)
C1 C2 C3 C4 3.2(8)
C11 C2 C3 C8 4.3(6)
C1 C2 C3 C8 -179.5(4)
C2 C3 C4 C5 178.7(4)
C8 C3 C4 C5 1.4(6)
C3 C4 C5 C6 0.9(7)
C4 C5 C6 C7 -2.3(7)
C5 C6 C7 C8 1.2(7)
C6 C7 C8 C9 -177.2(5)
C6 C7 C8 C3 1.2(7)
C4 C3 C8 C9 176.0(4)
C2 C3 C8 C9 -1.5(6)
C4 C3 C8 C7 -2.4(6)
C2 C3 C8 C7 -179.9(4)
C7 C8 C9 C10 176.2(5)
C3 C8 C9 C10 -2.2(7)
C8 C9 C10 C11 2.9(7)
C9 C10 C11 C2 0.1(7)
C9 C10 C11 C12 -177.0(5)
C3 C2 C11 C10 -3.7(7)
C1 C2 C11 C10 179.3(4)
C3 C2 C11 C12 174.0(4)
C1 C2 C11 C12 -3.0(5)
C10 C11 C12 C13 -7.3(10)
C2 C11 C12 C13 175.4(6)
C10 C11 C12 C24 177.8(5)
C2 C11 C12 C24 0.4(5)
C11 C12 C13 C14 0.3(10)
C24 C12 C13 C14 175.2(5)
C11 C12 C13 C22 -178.1(6)
C24 C12 C13 C22 -3.2(5)
C12 C13 C14 C15 179.0(5)
C22 C13 C14 C15 -2.8(6)
C13 C14 C15 C16 -0.4(7)
C14 C15 C16 C17 -177.9(4)
C14 C15 C16 C21 2.2(7)
C21 C16 C17 C18 -0.8(7)
C15 C16 C17 C18 179.3(4)
C16 C17 C18 C19 1.1(7)
C17 C18 C19 C20 -0.4(7)
C18 C19 C20 C21 -0.8(7)
C19 C20 C21 C16 1.2(6)
C19 C20 C21 C22 -178.5(4)
C17 C16 C21 C20 -0.4(6)
C15 C16 C21 C20 179.6(4)
C17 C16 C21 C22 179.3(4)
C15 C16 C21 C22 -0.7(6)
C20 C21 C22 C23 -2.9(8)
C16 C21 C22 C23 177.4(4)
C20 C21 C22 C13 177.4(4)
C16 C21 C22 C13 -2.3(6)
C12 C13 C22 C23 3.0(5)
C14 C13 C22 C23 -175.7(4)
C12 C13 C22 C21 -177.3(4)
C14 C13 C22 C21 4.1(6)
C21 C22 C23 C24 178.8(4)
C13 C22 C23 C24 -1.5(5)
C21 C22 C23 C34 -1.5(8)
C13 C22 C23 C34 178.3(4)
C2 C1 C24 C23 -179.3(6)
C25 C1 C24 C23 -8.3(9)
C2 C1 C24 C12 -4.2(5)
C25 C1 C24 C12 166.8(4)
C22 C23 C24 C1 174.7(6)
C34 C23 C24 C1 -5.1(9)
C22 C23 C24 C12 -0.5(5)
C34 C23 C24 C12 179.8(4)
C13 C12 C24 C1 -174.5(4)
C11 C12 C24 C1 2.4(5)
C13 C12 C24 C23 2.3(5)
C11 C12 C24 C23 179.2(4)
C24 C1 C25 C30 71.0(6)
C2 C1 C25 C30 -120.2(5)
C24 C1 C25 C26 -99.8(5)
C2 C1 C25 C26 69.0(6)
C30 C25 C26 C27 -4.4(7)
C1 C25 C26 C27 166.5(4)
C30 C25 C26 C31 175.9(5)
C1 C25 C26 C31 -13.3(7)
C25 C26 C27 C28 1.7(7)
C31 C26 C27 C28 -178.6(5)
C26 C27 C28 C29 2.0(7)
C26 C27 C28 C33 -177.1(4)
C27 C28 C29 C30 -3.1(7)
C33 C28 C29 C30 176.0(5)
C26 C25 C30 C29 3.3(7)
C1 C25 C30 C29 -167.0(5)
C26 C25 C30 C32 -172.5(4)
C1 C25 C30 C32 17.1(7)
C28 C29 C30 C25 0.5(7)
C28 C29 C30 C32 176.4(4)
C22 C23 C34 C39 80.7(6)
C24 C23 C34 C39 -99.6(5)
C22 C23 C34 C35 -103.1(5)
C24 C23 C34 C35 76.6(6)
C39 C34 C35 C36 -0.4(7)
C23 C34 C35 C36 -176.7(4)
C39 C34 C35 C40 -179.2(4)
C23 C34 C35 C40 4.6(7)
C34 C35 C36 C37 1.1(7)
C40 C35 C36 C37 179.8(5)
C35 C36 C37 C38 -1.2(8)
C35 C36 C37 C41 179.3(4)
C36 C37 C38 C39 0.6(7)
C41 C37 C38 C39 -179.9(5)
C37 C38 C39 C34 0.0(7)
C37 C38 C39 C42 -178.8(5)
C35 C34 C39 C38 -0.1(7)
C23 C34 C39 C38 176.1(4)
C35 C34 C39 C42 178.7(4)
C23 C34 C39 C42 -5.1(7)
